data_4107085
loop_
_publ_author_name
'Daniel P. Harrison'
'Diana A. Iovan'
'William H. Myers'
'Michal Sabat'
'Sisi Wang'
'Victor E. Zottig'
'W. Dean Harman'

_publ_section_title
;
 [4 + 2] Cyclocondensation Reactions of Tungsten-Dihydropyridine Complexes
 and the Generation of Tri- and Tetrasubstituted Piperidines
;
_journal_name_full 'Journal of the American Chemical Society'
_journal_page_first 18378
_journal_page_last 18387
_journal_paper_doi 10.1021/ja2075086
_journal_volume 133
_journal_year 2011
_chemical_formula_sum 'C29 H37 B Cl6 N9 O5 P S W'
_chemical_formula_weight 1062.07
_chemical_name_systematic
; 
 ? 
;
_space_group_IT_number 14
_symmetry_cell_setting monoclinic
_symmetry_space_group_name_Hall '-P 2ybc'
_symmetry_space_group_name_H-M 'P 1 21/c 1'
_atom_sites_solution_hydrogens geom
_atom_sites_solution_primary direct
_atom_sites_solution_secondary difmap
_audit_creation_method SHELXL-97
_cell_angle_alpha 90.00
_cell_angle_beta 101.055(1)
_cell_angle_gamma 90.00
_cell_formula_units_Z 4
_cell_length_a 9.6277(3)
_cell_length_b 27.2822(7)
_cell_length_c 15.4514(4)
_cell_measurement_reflns_used 9927
_cell_measurement_temperature 153(2)
_cell_measurement_theta_max 28.02
_cell_measurement_theta_min 2.28
_cell_volume 3983.23(19)
_computing_cell_refinement 'Bruker SAINT'
_computing_data_collection 'Bruker APEX2'
_computing_data_reduction 'Bruker SAINT'
_computing_molecular_graphics 'Bruker SHELXTL'
_computing_publication_material 'Bruker SHELXTL'
_computing_structure_refinement 'SHELXL-97 (Sheldrick, 2008)'
_computing_structure_solution 'SHELXS-97 (Sheldrick, 2008)'
_diffrn_ambient_temperature 153(2)
_diffrn_measured_fraction_theta_full 0.997
_diffrn_measured_fraction_theta_max 0.997
_diffrn_measurement_device_type 'Bruker APEX-II CCD'
_diffrn_measurement_method '\f and \w scans'
_diffrn_radiation_monochromator graphite
_diffrn_radiation_source 'fine-focus sealed tube'
_diffrn_radiation_type MoK\a
_diffrn_radiation_wavelength 0.71073
_diffrn_reflns_av_R_equivalents 0.0410
_diffrn_reflns_av_sigmaI/netI 0.0382
_diffrn_reflns_limit_h_max 12
_diffrn_reflns_limit_h_min -11
_diffrn_reflns_limit_k_max 36
_diffrn_reflns_limit_k_min -36
_diffrn_reflns_limit_l_max 20
_diffrn_reflns_limit_l_min -20
_diffrn_reflns_number 39307
_diffrn_reflns_theta_full 28.24
_diffrn_reflns_theta_max 28.24
_diffrn_reflns_theta_min 1.49
_exptl_absorpt_coefficient_mu 3.446
_exptl_absorpt_correction_T_max 0.6826
_exptl_absorpt_correction_T_min 0.3621
_exptl_absorpt_correction_type empirical
_exptl_absorpt_process_details 'Bruker SADABS'
_exptl_crystal_colour yellow
_exptl_crystal_density_diffrn 1.771
_exptl_crystal_density_meas 0
_exptl_crystal_description needle
_exptl_crystal_F_000 2104
_exptl_crystal_size_max 0.37
_exptl_crystal_size_mid 0.13
_exptl_crystal_size_min 0.12
_refine_diff_density_max 1.251
_refine_diff_density_min -0.721
_refine_diff_density_rms 0.112
_refine_ls_extinction_coef 0
_refine_ls_extinction_method none
_refine_ls_goodness_of_fit_ref 0.741
_refine_ls_hydrogen_treatment mixed
_refine_ls_matrix_type full
_refine_ls_number_parameters 499
_refine_ls_number_reflns 9808
_refine_ls_number_restraints 0
_refine_ls_restrained_S_all 0.741
_refine_ls_R_factor_all 0.0409
_refine_ls_R_factor_gt 0.0290
_refine_ls_shift/su_max 0.002
_refine_ls_shift/su_mean 0.000
_refine_ls_structure_factor_coef Fsqd
_refine_ls_weighting_details 'calc w=1/[\s^2^(Fo^2^)+(0.1000P)^2^+0.6642P] where P=(Fo^2^+2Fc^2^)/3'
_refine_ls_weighting_scheme calc
_refine_ls_wR_factor_gt 0.0873
_refine_ls_wR_factor_ref 0.0997
_reflns_number_gt 8076
_reflns_number_total 9808
_reflns_threshold_expression >2sigma(I)
_cod_data_source_file ja2075086_si_003.cif
_cod_data_source_block C29H37BN9O5PSCl6W
_cod_original_cell_volume 3983.2(2)
_cod_database_code 4107085

loop_
_symmetry_equiv_pos_as_xyz
'x, y, z'
'-x, y+1/2, -z+1/2'
'-x, -y, -z'
'x, -y-1/2, z-1/2'

loop_
_atom_site_label
_atom_site_type_symbol
_atom_site_fract_x
_atom_site_fract_y
_atom_site_fract_z
_atom_site_U_iso_or_equiv
_atom_site_adp_type
_atom_site_occupancy
_atom_site_symmetry_multiplicity
_atom_site_calc_flag
_atom_site_refinement_flags
W W 0.664181(14) 0.827725(4) 0.541427(8) 0.01467(6) Uani 1 1 d .
Cl1 Cl 0.82815(12) 0.09750(5) -0.00257(7) 0.0409(3) Uani 1 1 d .
Cl2 Cl 0.98368(16) 0.13104(5) 0.16480(9) 0.0561(4) Uani 1 1 d .
Cl3 Cl 0.7407(2) 0.06789(7) 0.15580(12) 0.0706(4) Uani 1 1 d .
Cl4 Cl 0.57090(12) 0.55370(4) 0.56367(7) 0.0335(2) Uani 1 1 d .
Cl5 Cl 0.86215(12) 0.54452(5) 0.54452(9) 0.0437(3) Uani 1 1 d .
Cl6 Cl 0.66428(16) 0.59680(5) 0.41385(8) 0.0513(3) Uani 1 1 d .
S1 S 0.75345(10) 1.02717(3) 0.77949(5) 0.02025(18) Uani 1 1 d .
P1 P 0.43409(10) 0.86028(3) 0.57050(6) 0.01951(18) Uani 1 1 d .
O1 O 0.5723(3) 0.99045(9) 0.41245(17) 0.0231(5) Uani 1 1 d .
O2 O 0.9088(3) 0.99863(10) 0.63362(19) 0.0278(6) Uani 1 1 d .
O3 O 0.6301(3) 1.02764(10) 0.81857(17) 0.0281(6) Uani 1 1 d .
O4 O 0.8770(3) 1.00139(10) 0.82145(17) 0.0283(6) Uani 1 1 d .
O5 O 0.6066(3) 0.86674(10) 0.35681(17) 0.0287(6) Uani 1 1 d .
N1 N 0.7670(3) 0.95000(10) 0.47826(18) 0.0164(6) Uani 1 1 d .
N2 N 0.6997(4) 1.00239(12) 0.6819(2) 0.0191(6) Uani 1 1 d .
N3 N 0.8217(3) 0.76998(10) 0.53019(19) 0.0190(6) Uani 1 1 d .
N4 N 0.8085(3) 0.72366(10) 0.5618(2) 0.0207(6) Uani 1 1 d .
N5 N 0.6871(3) 0.79372(10) 0.67533(19) 0.0200(6) Uani 1 1 d .
N6 N 0.6817(3) 0.74398(11) 0.6845(2) 0.0224(6) Uani 1 1 d .
N7 N 0.5299(3) 0.76352(10) 0.4948(2) 0.0206(6) Uani 1 1 d .
N8 N 0.5477(3) 0.71898(11) 0.5350(2) 0.0224(6) Uani 1 1 d .
N9 N 0.6339(3) 0.85140(10) 0.43266(18) 0.0180(6) Uani 1 1 d .
C2 C 0.8983(4) 0.92723(13) 0.4754(2) 0.0219(7) Uani 1 1 d .
H2 H 0.9548 0.9387 0.4354 0.026 Uiso 1 1 calc R
C3 C 0.9424(4) 0.88953(13) 0.5291(2) 0.0223(7) Uani 1 1 d .
H3 H 1.0311 0.8749 0.5268 0.027 Uiso 1 1 calc R
C4 C 0.8588(4) 0.86997(13) 0.5917(2) 0.0208(7) Uani 1 1 d .
C5 C 0.7379(4) 0.89767(12) 0.6063(2) 0.0172(6) Uani 1 1 d .
C6 C 0.7126(4) 0.94797(12) 0.5604(2) 0.0156(6) Uani 1 1 d .
H6 H 0.6087 0.9550 0.5473 0.019 Uiso 1 1 calc R
C7 C 0.6865(4) 0.97081(12) 0.4066(2) 0.0200(7) Uani 1 1 d .
C8 C 0.7378(4) 0.97004(15) 0.3212(2) 0.0275(8) Uani 1 1 d .
H8A H 0.6630 0.9822 0.2739 0.041 Uiso 1 1 calc R
H8B H 0.7625 0.9364 0.3079 0.041 Uiso 1 1 calc R
H8C H 0.8215 0.9910 0.3258 0.041 Uiso 1 1 calc R
C9 C 0.7873(4) 0.98610(12) 0.6263(2) 0.0172(6) Uani 1 1 d .
C10 C 0.8012(4) 1.08842(12) 0.7644(2) 0.0203(7) Uani 1 1 d .
C11 C 0.9313(4) 1.09878(14) 0.7444(3) 0.0268(8) Uani 1 1 d .
H11 H 0.9941 1.0730 0.7367 0.032 Uiso 1 1 calc R
C12 C 0.9702(4) 1.14754(15) 0.7355(3) 0.0294(8) Uani 1 1 d .
H12 H 1.0591 1.1547 0.7203 0.035 Uiso 1 1 calc R
C13 C 0.8810(5) 1.18577(15) 0.7484(3) 0.0299(9) Uani 1 1 d .
C14 C 0.7501(5) 1.17388(14) 0.7689(3) 0.0304(9) Uani 1 1 d .
H14 H 0.6879 1.1995 0.7782 0.036 Uiso 1 1 calc R
C15 C 0.7084(4) 1.12579(14) 0.7761(2) 0.0261(8) Uani 1 1 d .
H15 H 0.6179 1.1184 0.7887 0.031 Uiso 1 1 calc R
C16 C 0.9251(5) 1.23890(15) 0.7431(3) 0.0413(11) Uani 1 1 d .
H16A H 1.0024 1.2463 0.7925 0.062 Uiso 1 1 calc R
H16B H 0.8443 1.2603 0.7458 0.062 Uiso 1 1 calc R
H16C H 0.9572 1.2444 0.6874 0.062 Uiso 1 1 calc R
C17 C 0.9158(4) 0.69556(14) 0.5455(2) 0.0248(8) Uani 1 1 d .
H17 H 0.9301 0.6620 0.5608 0.030 Uiso 1 1 calc R
C18 C 1.0012(4) 0.72341(15) 0.5032(3) 0.0311(9) Uani 1 1 d .
H18 H 1.0847 0.7134 0.4838 0.037 Uiso 1 1 calc R
C19 C 0.9381(4) 0.76960(14) 0.4950(3) 0.0259(8) Uani 1 1 d .
H19 H 0.9732 0.7971 0.4681 0.031 Uiso 1 1 calc R
C20 C 0.6845(4) 0.73232(15) 0.7689(3) 0.0277(8) Uani 1 1 d .
H20 H 0.6817 0.7001 0.7918 0.033 Uiso 1 1 calc R
C21 C 0.6923(5) 0.77550(15) 0.8175(3) 0.0300(9) Uani 1 1 d .
H21 H 0.6951 0.7789 0.8790 0.036 Uiso 1 1 calc R
C22 C 0.6950(4) 0.81217(14) 0.7564(2) 0.0243(7) Uani 1 1 d .
H22 H 0.7015 0.8461 0.7702 0.029 Uiso 1 1 calc R
C23 C 0.4527(4) 0.68669(14) 0.4918(3) 0.0294(9) Uani 1 1 d .
H23 H 0.4444 0.6531 0.5064 0.035 Uiso 1 1 calc R
C24 C 0.3706(4) 0.71098(15) 0.4232(3) 0.0332(9) Uani 1 1 d .
H24 H 0.2933 0.6979 0.3821 0.040 Uiso 1 1 calc R
C25 C 0.4224(4) 0.75868(15) 0.4256(3) 0.0281(8) Uani 1 1 d .
H25 H 0.3874 0.7839 0.3847 0.034 Uiso 1 1 calc R
C26 C 0.4301(4) 0.89847(15) 0.6666(3) 0.0285(8) Uani 1 1 d .
H26A H 0.4989 0.9251 0.6688 0.043 Uiso 1 1 calc R
H26B H 0.4543 0.8786 0.7202 0.043 Uiso 1 1 calc R
H26C H 0.3351 0.9123 0.6626 0.043 Uiso 1 1 calc R
C27 C 0.3106(5) 0.81267(16) 0.5904(3) 0.0368(10) Uani 1 1 d .
H27A H 0.2288 0.8279 0.6089 0.055 Uiso 1 1 calc R
H27B H 0.3580 0.7906 0.6368 0.055 Uiso 1 1 calc R
H27C H 0.2786 0.7940 0.5360 0.055 Uiso 1 1 calc R
C28 C 0.3356(4) 0.89572(16) 0.4802(3) 0.0298(9) Uani 1 1 d .
H28A H 0.2468 0.9070 0.4956 0.045 Uiso 1 1 calc R
H28B H 0.3147 0.8753 0.4272 0.045 Uiso 1 1 calc R
H28C H 0.3919 0.9241 0.4690 0.045 Uiso 1 1 calc R
C29 C 0.8884(5) 0.08206(16) 0.1090(3) 0.0331(9) Uani 1 1 d .
H29 H 0.9514 0.0527 0.1127 0.040 Uiso 1 1 calc R
C30 C 0.6852(4) 0.54741(15) 0.4885(3) 0.0259(8) Uani 1 1 d .
H30 H 0.6616 0.5163 0.4547 0.031 Uiso 1 1 calc R
B1 B 0.6821(4) 0.70966(14) 0.6050(3) 0.0211(8) Uani 1 1 d .
H1B H 0.678(5) 0.6692(14) 0.628(3) 0.027(12) Uiso 1 1 d .
H2N H 0.637(4) 1.0038(15) 0.666(3) 0.006(11) Uiso 1 1 d .
H4 H 0.912(5) 0.8540(17) 0.637(3) 0.029(11) Uiso 1 1 d .
H5 H 0.735(4) 0.9005(13) 0.666(2) 0.009(9) Uiso 1 1 d .

loop_
_atom_site_aniso_label
_atom_site_aniso_U_11
_atom_site_aniso_U_22
_atom_site_aniso_U_33
_atom_site_aniso_U_23
_atom_site_aniso_U_13
_atom_site_aniso_U_12
W 0.01581(9) 0.01354(8) 0.01409(8) 0.00065(4) 0.00146(5) -0.00026(5)
Cl1 0.0385(6) 0.0543(7) 0.0284(5) -0.0021(5) 0.0023(4) 0.0089(5)
Cl2 0.0602(8) 0.0460(7) 0.0512(7) -0.0099(6) -0.0170(6) -0.0034(6)
Cl3 0.0796(11) 0.0756(10) 0.0687(10) 0.0078(8) 0.0444(9) -0.0126(8)
Cl4 0.0365(5) 0.0351(5) 0.0328(5) 0.0000(4) 0.0161(4) -0.0012(4)
Cl5 0.0273(5) 0.0496(7) 0.0524(7) -0.0014(5) 0.0027(5) -0.0012(5)
Cl6 0.0682(9) 0.0480(7) 0.0433(6) 0.0203(6) 0.0245(6) 0.0117(6)
S1 0.0245(4) 0.0211(4) 0.0144(4) -0.0003(3) 0.0019(3) -0.0011(3)
P1 0.0189(4) 0.0181(4) 0.0222(4) 0.0018(3) 0.0055(3) 0.0000(3)
O1 0.0213(13) 0.0262(13) 0.0219(12) 0.0031(10) 0.0042(10) 0.0059(10)
O2 0.0222(14) 0.0269(13) 0.0357(15) -0.0090(12) 0.0092(11) -0.0067(11)
O3 0.0343(15) 0.0322(15) 0.0201(13) -0.0004(11) 0.0106(11) -0.0027(12)
O4 0.0324(15) 0.0261(13) 0.0229(13) 0.0031(11) -0.0034(11) 0.0017(11)
O5 0.0418(17) 0.0244(13) 0.0182(12) 0.0036(11) 0.0012(11) 0.0001(12)
N1 0.0165(14) 0.0170(13) 0.0165(13) 0.0008(11) 0.0052(11) 0.0011(11)
N2 0.0136(16) 0.0235(15) 0.0186(15) -0.0033(12) -0.0009(12) -0.0007(13)
N3 0.0224(15) 0.0150(13) 0.0190(14) -0.0004(11) 0.0022(11) 0.0014(11)
N4 0.0220(15) 0.0170(14) 0.0216(14) -0.0005(11) 0.0004(12) 0.0018(11)
N5 0.0247(16) 0.0169(13) 0.0181(14) 0.0012(11) 0.0036(11) -0.0004(12)
N6 0.0265(16) 0.0165(14) 0.0239(15) 0.0069(12) 0.0045(12) 0.0014(12)
N7 0.0224(15) 0.0168(13) 0.0212(14) -0.0007(11) 0.0004(12) 0.0000(12)
N8 0.0232(16) 0.0168(14) 0.0272(16) -0.0010(12) 0.0048(12) 0.0003(12)
N9 0.0215(15) 0.0155(13) 0.0155(13) 0.0013(11) 0.0001(11) -0.0010(11)
C2 0.0143(17) 0.0251(17) 0.0272(18) 0.0034(15) 0.0066(13) 0.0019(14)
C3 0.0150(16) 0.0232(17) 0.0275(18) 0.0008(14) 0.0010(14) 0.0016(13)
C4 0.0190(17) 0.0207(16) 0.0205(17) 0.0010(14) -0.0014(13) 0.0005(13)
C5 0.0217(17) 0.0148(15) 0.0145(15) 0.0012(12) 0.0019(12) -0.0026(13)
C6 0.0152(15) 0.0155(15) 0.0165(15) -0.0008(12) 0.0042(12) -0.0004(12)
C7 0.0233(18) 0.0175(15) 0.0198(16) 0.0024(13) 0.0052(13) -0.0007(13)
C8 0.029(2) 0.034(2) 0.0202(17) 0.0054(15) 0.0074(15) 0.0032(16)
C9 0.0204(17) 0.0146(14) 0.0174(15) 0.0038(12) 0.0054(12) -0.0001(13)
C10 0.0276(19) 0.0176(16) 0.0142(15) -0.0009(13) 0.0002(13) 0.0010(14)
C11 0.027(2) 0.0251(18) 0.0277(19) -0.0037(15) 0.0048(15) 0.0000(15)
C12 0.028(2) 0.0280(19) 0.032(2) -0.0025(16) 0.0037(16) -0.0071(16)
C13 0.035(2) 0.0236(18) 0.0267(19) 0.0004(16) -0.0057(17) -0.0019(17)
C14 0.035(2) 0.024(2) 0.028(2) -0.0002(15) -0.0013(18) 0.0080(16)
C15 0.027(2) 0.0283(19) 0.0230(18) 0.0002(15) 0.0052(15) 0.0070(16)
C16 0.047(3) 0.023(2) 0.048(3) 0.0069(19) -0.006(2) -0.0042(19)
C17 0.0254(19) 0.0229(18) 0.0244(18) -0.0037(14) 0.0002(14) 0.0078(15)
C18 0.024(2) 0.034(2) 0.037(2) -0.0074(17) 0.0092(16) 0.0045(16)
C19 0.0232(19) 0.0234(18) 0.032(2) -0.0056(15) 0.0084(15) -0.0019(14)
C20 0.032(2) 0.0279(19) 0.0252(19) 0.0111(16) 0.0107(16) 0.0010(16)
C21 0.040(2) 0.030(2) 0.0203(18) 0.0024(15) 0.0062(16) 0.0046(17)
C22 0.0273(19) 0.0258(18) 0.0187(17) 0.0029(15) 0.0021(14) 0.0035(15)
C23 0.028(2) 0.0199(17) 0.040(2) -0.0038(17) 0.0047(17) -0.0064(15)
C24 0.023(2) 0.029(2) 0.043(2) -0.0041(18) -0.0043(17) -0.0053(16)
C25 0.0243(19) 0.0277(19) 0.029(2) -0.0016(16) -0.0043(15) -0.0015(15)
C26 0.032(2) 0.0290(19) 0.0282(19) -0.0012(16) 0.0137(16) 0.0045(16)
C27 0.029(2) 0.030(2) 0.056(3) 0.001(2) 0.019(2) -0.0058(18)
C28 0.026(2) 0.032(2) 0.030(2) 0.0092(17) 0.0036(16) 0.0074(16)
C29 0.039(2) 0.031(2) 0.029(2) 0.0020(17) 0.0066(18) 0.0045(18)
C30 0.0243(19) 0.0298(19) 0.0249(18) 0.0006(15) 0.0078(15) -0.0029(15)
B1 0.023(2) 0.0168(17) 0.0234(19) 0.0025(15) 0.0045(15) -0.0003(15)

loop_
_atom_type_symbol
_atom_type_description
_atom_type_scat_dispersion_real
_atom_type_scat_dispersion_imag
_atom_type_scat_source
C C 0.0033 0.0016 'International Tables Vol C Tables 4.2.6.8 and 6.1.1.4'
H H 0.0000 0.0000 'International Tables Vol C Tables 4.2.6.8 and 6.1.1.4'
B B 0.0013 0.0007 'International Tables Vol C Tables 4.2.6.8 and 6.1.1.4'
N N 0.0061 0.0033 'International Tables Vol C Tables 4.2.6.8 and 6.1.1.4'
O O 0.0106 0.0060 'International Tables Vol C Tables 4.2.6.8 and 6.1.1.4'
P P 0.1023 0.0942 'International Tables Vol C Tables 4.2.6.8 and 6.1.1.4'
S S 0.1246 0.1234 'International Tables Vol C Tables 4.2.6.8 and 6.1.1.4'
W W -0.8490 6.8722 'International Tables Vol C Tables 4.2.6.8 and 6.1.1.4'
Cl Cl 0.1484 0.1585 'International Tables Vol C Tables 4.2.6.8 and 6.1.1.4'

loop_
_geom_angle_atom_site_label_1
_geom_angle_atom_site_label_2
_geom_angle_atom_site_label_3
_geom_angle
N9 W C5 95.51(12)
N9 W C4 96.73(13)
C5 W C4 38.10(13)
N9 W N7 90.01(12)
C5 W N7 161.46(13)
C4 W N7 158.40(12)
N9 W N3 100.10(12)
C5 W N3 118.99(12)
C4 W N3 81.45(12)
N7 W N3 77.16(11)
N9 W N5 175.27(12)
C5 W N5 88.41(11)
C4 W N5 87.98(12)
N7 W N5 85.46(11)
N3 W N5 80.22(11)
N9 W P1 92.90(10)
C5 W P1 80.24(10)
C4 W P1 118.12(10)
N7 W P1 81.82(8)
N3 W P1 155.18(8)
N5 W P1 85.14(8)
O4 S1 O3 119.98(17)
O4 S1 N2 107.62(17)
O3 S1 N2 104.45(17)
O4 S1 C10 108.20(17)
O3 S1 C10 107.82(17)
N2 S1 C10 108.27(16)
C28 P1 C26 103.5(2)
C28 P1 C27 104.3(2)
C26 P1 C27 98.8(2)
C28 P1 W 113.70(14)
C26 P1 W 120.43(14)
C27 P1 W 113.86(15)
C7 N1 C2 122.3(3)
C7 N1 C6 118.8(3)
C2 N1 C6 118.7(3)
C9 N2 S1 125.3(3)
C19 N3 N4 106.3(3)
C19 N3 W 132.6(2)
N4 N3 W 121.1(2)
C17 N4 N3 109.3(3)
C17 N4 B1 129.5(3)
N3 N4 B1 121.1(3)
C22 N5 N6 105.8(3)
C22 N5 W 133.4(2)
N6 N5 W 120.5(2)
C20 N6 N5 110.1(3)
C20 N6 B1 128.9(3)
N5 N6 B1 120.9(3)
C25 N7 N8 106.6(3)
C25 N7 W 130.5(3)
N8 N7 W 122.9(2)
C23 N8 N7 110.0(3)
C23 N8 B1 129.6(3)
N7 N8 B1 118.9(3)
O5 N9 W 176.9(3)
C3 C2 N1 119.8(3)
C2 C3 C4 122.5(3)
C5 C4 C3 118.2(3)
C5 C4 W 70.89(19)
C3 C4 W 119.5(2)
C4 C5 C6 117.0(3)
C4 C5 W 71.01(19)
C6 C5 W 123.4(2)
N1 C6 C9 110.4(3)
N1 C6 C5 112.4(3)
C9 C6 C5 106.6(3)
O1 C7 N1 120.0(3)
O1 C7 C8 121.1(3)
N1 C7 C8 118.9(3)
O2 C9 N2 123.1(3)
O2 C9 C6 125.4(3)
N2 C9 C6 111.4(3)
C11 C10 C15 120.9(4)
C11 C10 S1 119.8(3)
C15 C10 S1 119.3(3)
C10 C11 C12 119.4(4)
C13 C12 C11 121.1(4)
C12 C13 C14 117.9(4)
C12 C13 C16 121.5(4)
C14 C13 C16 120.6(4)
C15 C14 C13 121.8(4)
C14 C15 C10 118.8(4)
N4 C17 C18 108.9(3)
C17 C18 C19 104.6(4)
N3 C19 C18 110.8(4)
N6 C20 C21 108.3(3)
C22 C21 C20 104.6(4)
N5 C22 C21 111.2(3)
N8 C23 C24 107.7(3)
C23 C24 C25 106.4(3)
N7 C25 C24 109.3(3)
Cl2 C29 Cl3 110.7(2)
Cl2 C29 Cl1 110.0(2)
Cl3 C29 Cl1 108.3(2)
Cl4 C30 Cl5 110.5(2)
Cl4 C30 Cl6 110.6(2)
Cl5 C30 Cl6 109.6(2)
N8 B1 N4 106.4(3)
N8 B1 N6 109.1(3)
N4 B1 N6 108.4(3)

loop_
_geom_bond_atom_site_label_1
_geom_bond_atom_site_label_2
_geom_bond_distance
W N9 1.772(3)
W C5 2.208(3)
W C4 2.210(4)
W N7 2.214(3)
W N3 2.216(3)
W N5 2.239(3)
W P1 2.5059(10)
Cl1 C29 1.761(4)
Cl2 C29 1.751(5)
Cl3 C29 1.758(5)
Cl4 C30 1.755(4)
Cl5 C30 1.758(4)
Cl6 C30 1.761(4)
S1 O4 1.426(3)
S1 O3 1.432(3)
S1 N2 1.643(3)
S1 C10 1.760(4)
P1 C28 1.809(4)
P1 C26 1.820(4)
P1 C27 1.826(4)
O1 C7 1.242(4)
O2 C9 1.203(4)
O5 N9 1.225(4)
N1 C7 1.349(4)
N1 C2 1.416(4)
N1 C6 1.464(4)
N2 C9 1.388(5)
N3 C19 1.336(5)
N3 N4 1.370(4)
N4 C17 1.348(5)
N4 B1 1.543(5)
N5 C22 1.339(5)
N5 N6 1.366(4)
N6 C20 1.338(5)
N6 B1 1.545(5)
N7 C25 1.344(5)
N7 N8 1.361(4)
N8 C23 1.351(5)
N8 B1 1.540(5)
C2 C3 1.339(5)
C3 C4 1.471(5)
C4 C5 1.442(5)
C5 C6 1.543(4)
C6 C9 1.535(5)
C7 C8 1.496(5)
C10 C11 1.376(6)
C10 C15 1.390(5)
C11 C12 1.396(5)
C12 C13 1.389(6)
C13 C14 1.396(7)
C13 C16 1.517(6)
C14 C15 1.383(5)
C17 C18 1.374(6)
C18 C19 1.394(5)
C20 C21 1.391(6)
C21 C22 1.378(5)
C23 C24 1.366(6)
C24 C25 1.392(5)
